data_2217122
loop_
_publ_author_name
'Wu, Zhang'
'Li, Yao'
'Ruojie, Tao'

_publ_section_title
;Poly[[di-\m~4~-4,4'-oxydiphthalato-tetrakis[\m~2~-1,1'-(<i>p</i>-phenylenedimethylene)di-1<i>H</i>-imidazole]tetracopper(II)]
 monohydrate]
;
_journal_coeditor_code HK2401
_journal_issue 1
_journal_name_full 'Acta Crystallographica Section E'
_journal_page_first m169
_journal_page_last m169
_journal_paper_doi 10.1107/S1600536807065713
_journal_volume 64
_journal_year 2008
_chemical_formula_iupac '[Cu4 (C16 H6 O9)2 (C14 H14 N4)4], H2 O'
_chemical_formula_moiety '2(C44 H34 Cu2 N8 O9), 0.125(H8 O4), 0.125(H8 O4)'
_chemical_formula_sum 'C88 H70 Cu4 N16 O19'
_chemical_formula_weight 1909.76
_chemical_name_systematic
;
poly[[di-\m~4~-4,4'-oxydiphthalato-tetrakis[\m~2~-1,1'-(<i>p</i>-
phenylenedimethylene)di-1<i>H</i>-imidazole]tetracopper(II)]
monohydrate]
;
_space_group_IT_number 14
_symmetry_cell_setting monoclinic
_symmetry_space_group_name_Hall '-P 2yn'
_symmetry_space_group_name_H-M 'P 1 21/n 1'
_atom_sites_solution_hydrogens geom
_atom_sites_solution_primary direct
_atom_sites_solution_secondary difmap
_audit_creation_method SHELXL-97
_cell_angle_alpha 90.00
_cell_angle_beta 97.388(3)
_cell_angle_gamma 90.00
_cell_formula_units_Z 2
_cell_length_a 18.750(3)
_cell_length_b 10.3283(17)
_cell_length_c 22.386(4)
_cell_measurement_reflns_used 2326
_cell_measurement_temperature 294(2)
_cell_measurement_theta_max 40.607
_cell_measurement_theta_min 4.764
_cell_volume 4299.2(13)
_computing_cell_refinement 'SAINT (Bruker, 2005)'
_computing_data_collection 'APEX2 (Bruker, 2005)'
_computing_data_reduction 'SAINT (Bruker, 2005)'
_computing_molecular_graphics 'SHELXTL (Bruker, 2005)'
_computing_publication_material 'SHELXTL (Bruker, 2005)'
_computing_structure_refinement 'SHELXL97 (Sheldrick, 1997)'
_computing_structure_solution 'SHELXS97 (Sheldrick, 1997)'
_diffrn_ambient_temperature 294(2)
_diffrn_measured_fraction_theta_full 0.978
_diffrn_measured_fraction_theta_max 0.978
_diffrn_measurement_device_type 'Bruker APEXII CCD area-detector diffractometer'
_diffrn_measurement_method '\f and \w scans'
_diffrn_radiation_monochromator graphite
_diffrn_radiation_source 'fine-focus sealed tube'
_diffrn_radiation_type MoK\a
_diffrn_radiation_wavelength 0.71073
_diffrn_reflns_av_R_equivalents 0.0678
_diffrn_reflns_av_sigmaI/netI 0.1023
_diffrn_reflns_limit_h_max 22
_diffrn_reflns_limit_h_min -21
_diffrn_reflns_limit_k_max 11
_diffrn_reflns_limit_k_min -12
_diffrn_reflns_limit_l_max 21
_diffrn_reflns_limit_l_min -26
_diffrn_reflns_number 18013
_diffrn_reflns_theta_full 25.00
_diffrn_reflns_theta_max 25.00
_diffrn_reflns_theta_min 2.17
_exptl_absorpt_coefficient_mu 1.056
_exptl_absorpt_correction_type none
_exptl_crystal_colour blue
_exptl_crystal_density_diffrn 1.475
_exptl_crystal_density_method 'not measured'
_exptl_crystal_description block
_exptl_crystal_F_000 1956
_exptl_crystal_size_max 0.22
_exptl_crystal_size_mid 0.18
_exptl_crystal_size_min 0.16
_refine_diff_density_max 0.753
_refine_diff_density_min -0.450
_refine_ls_extinction_method none
_refine_ls_goodness_of_fit_ref 1.016
_refine_ls_hydrogen_treatment constr
_refine_ls_matrix_type full
_refine_ls_number_parameters 586
_refine_ls_number_reflns 7404
_refine_ls_restrained_S_all 1.019
_refine_ls_R_factor_all 0.1116
_refine_ls_R_factor_gt 0.0642
_refine_ls_shift/su_max 0.001
_refine_ls_shift/su_mean 0.000
_refine_ls_structure_factor_coef Fsqd
_refine_ls_weighting_details 'calc w=1/[\s^2^(Fo^2^)+(0.0700P)^2^] where P=(Fo^2^+2Fc^2^)/3'
_refine_ls_weighting_scheme calc
_refine_ls_wR_factor_gt 0.1540
_refine_ls_wR_factor_ref 0.1685
_reflns_number_gt 4497
_reflns_number_total 7404
_reflns_threshold_expression I>2\s(I)
_cod_data_source_file hk2401.cif
_cod_data_source_block I
_cod_original_cell_volume 4299.1(13)
_cod_original_sg_symbol_H-M 'P 21/n'
_cod_database_code 2217122
_cod_database_fobs_code 2217122

loop_
_symmetry_equiv_pos_as_xyz
'x, y, z'
'-x+1/2, y+1/2, -z+1/2'
'-x, -y, -z'
'x-1/2, -y-1/2, z-1/2'

loop_
_atom_site_type_symbol
_atom_site_label
_atom_site_fract_x
_atom_site_fract_y
_atom_site_fract_z
_atom_site_U_iso_or_equiv
_atom_site_adp_type
_atom_site_calc_flag
_atom_site_refinement_flags
_atom_site_occupancy
Cu Cu1 0.89629(4) 0.53392(7) 0.32168(3) 0.0318(2) Uani d . 1
Cu Cu2 0.76895(4) 0.45820(7) 0.61410(3) 0.0365(2) Uani d . 1
O O1 0.2712(2) 0.0667(5) 0.2379(2) 0.0592(14) Uani d . 1
O O2 0.3459(2) 0.1096(4) 0.17161(17) 0.0389(10) Uani d . 1
O O3 0.4802(2) -0.0241(4) 0.25179(18) 0.0470(11) Uani d . 1
O O4 0.53069(19) 0.1398(3) 0.20835(17) 0.0356(10) Uani d . 1
O O5 0.4896(2) 0.4422(4) 0.39105(18) 0.0486(12) Uani d . 1
O O6 0.81238(19) 0.4642(4) 0.35422(17) 0.0369(10) Uani d . 1
O O7 0.8091(2) 0.6633(4) 0.3895(2) 0.0621(14) Uani d . 1
O O8 0.7925(2) 0.4500(5) 0.49595(19) 0.0681(16) Uani d . 1
O O9 0.7022(2) 0.5057(4) 0.54384(17) 0.0391(10) Uani d . 1
N N1 0.6103(4) 0.1859(7) 0.6206(3) 0.087(2) Uani d . 1
N N2 0.7097(4) 0.2996(6) 0.6185(3) 0.0688(19) Uani d . 1
N N3 0.8023(2) 0.6380(4) 0.6258(2) 0.0314(11) Uani d . 1
N N4 0.8525(3) 0.8122(5) 0.6697(2) 0.0401(13) Uani d . 1
N N5 1.2382(3) 0.9385(5) 0.6755(2) 0.0461(14) Uani d . 1
N N6 1.3302(3) 0.9248(5) 0.7477(2) 0.0404(13) Uani d . 1
N N7 0.9593(2) 0.4597(4) 0.3892(2) 0.0292(11) Uani d . 1
N N8 0.9949(3) 0.3544(4) 0.4721(2) 0.0340(12) Uani d . 1
C C1 0.3260(3) 0.1165(6) 0.2242(3) 0.0349(14) Uani d . 1
C C2 0.3741(3) 0.1944(5) 0.2689(2) 0.0293(13) Uani d . 1
C C3 0.3417(3) 0.2817(6) 0.3037(3) 0.0464(17) Uani d . 1
H H3 0.2917 0.2853 0.2997 0.056 Uiso calc R 1
C C4 0.3806(3) 0.3634(6) 0.3439(3) 0.0465(18) Uani d . 1
H H4 0.3575 0.4209 0.3670 0.056 Uiso calc R 1
C C5 0.4546(3) 0.3585(6) 0.3493(3) 0.0358(15) Uani d . 1
C C6 0.4879(3) 0.2719(6) 0.3161(2) 0.0326(14) Uani d . 1
H H6 0.5378 0.2679 0.3207 0.039 Uiso calc R 1
C C7 0.4484(3) 0.1900(5) 0.2756(2) 0.0280(13) Uani d . 1
C C8 0.4889(3) 0.0921(6) 0.2425(2) 0.0308(14) Uani d . 1
C C9 0.5605(3) 0.4739(6) 0.3875(3) 0.0356(14) Uani d . 1
C C10 0.6079(3) 0.4676(6) 0.4391(2) 0.0344(14) Uani d . 1
H H10 0.5913 0.4442 0.4750 0.041 Uiso calc R 1
C C11 0.6802(3) 0.4953(5) 0.4390(2) 0.0305(14) Uani d . 1
C C12 0.7040(3) 0.5312(5) 0.3850(2) 0.0310(13) Uani d . 1
C C13 0.6548(3) 0.5428(6) 0.3346(3) 0.0430(16) Uani d . 1
H H13 0.6704 0.5707 0.2990 0.052 Uiso calc R 1
C C14 0.5830(3) 0.5145(6) 0.3348(3) 0.0435(16) Uani d . 1
H H14 0.5505 0.5229 0.2999 0.052 Uiso calc R 1
C C15 0.7821(3) 0.5590(6) 0.3789(3) 0.0369(15) Uani d . 1
C C16 0.9387(3) 0.3942(5) 0.4348(2) 0.0312(14) Uani d . 1
H H16 0.8911 0.3784 0.4400 0.037 Uiso calc R 1
C C17 1.0338(3) 0.4608(5) 0.3990(3) 0.0347(14) Uani d . 1
H H17 1.0637 0.5001 0.3743 0.042 Uiso calc R 1
C C18 1.0554(3) 0.3968(6) 0.4493(3) 0.0407(15) Uani d . 1
H H18 1.1028 0.3830 0.4661 0.049 Uiso calc R 1
C C19 0.9927(4) 0.2740(6) 0.5262(3) 0.0477(17) Uani d . 1
H H19A 0.9486 0.2917 0.5431 0.057 Uiso calc R 1
H H19B 1.0328 0.2970 0.5562 0.057 Uiso calc R 1
C C20 0.9965(4) 0.1321(6) 0.5124(3) 0.0426(16) Uani d . 1
C C21 1.0591(4) 0.0760(7) 0.4987(3) 0.0533(19) Uani d . 1
H H21 1.0997 0.1270 0.4973 0.064 Uiso calc R 1
C C22 0.9378(4) 0.0547(6) 0.5130(3) 0.0498(18) Uani d . 1
H H22 0.8948 0.0907 0.5215 0.060 Uiso calc R 1
C C23 0.7299(3) 0.4818(6) 0.4961(3) 0.0380(15) Uani d . 1
C C24 0.4858(6) 0.1297(12) 0.5001(5) 0.124(4) Uani d U 1
H H24 0.4766 0.2182 0.4992 0.149 Uiso calc R 1
C C25 0.5183(5) 0.0706(10) 0.5526(4) 0.094(3) Uani d U 1
C C26 0.5323(6) -0.0552(11) 0.5505(5) 0.121(4) Uani d U 1
H H26 0.5556 -0.0948 0.5849 0.145 Uiso calc R 1
C C27 0.5349(5) 0.1519(10) 0.6110(4) 0.107(3) Uani d U 1
H H27A 0.5060 0.2301 0.6077 0.128 Uiso calc R 1
H H27B 0.5227 0.1025 0.6451 0.128 Uiso calc R 1
C C28 0.6384(5) 0.2971(8) 0.6047(3) 0.069(2) Uani d . 1
H H28 0.6115 0.3649 0.5861 0.082 Uiso calc R 1
C C29 0.6657(6) 0.1172(11) 0.6487(5) 0.104(3) Uani d U 1
H H29 0.6632 0.0361 0.6664 0.125 Uiso calc R 1
C C30 0.7242(6) 0.1869(9) 0.6463(4) 0.096(3) Uani d U 1
H H30 0.7702 0.1605 0.6621 0.115 Uiso calc R 1
C C31 0.8442(3) 0.6847(6) 0.6730(3) 0.0341(14) Uani d . 1
H H31 0.8654 0.6342 0.7048 0.041 Uiso calc R 1
C C32 0.7838(3) 0.7438(6) 0.5905(3) 0.0455(17) Uani d . 1
H H32 0.7541 0.7423 0.5538 0.055 Uiso calc R 1
C C33 0.8146(4) 0.8496(7) 0.6164(3) 0.0502(18) Uani d . 1
H H33 0.8109 0.9334 0.6011 0.060 Uiso calc R 1
C C34 0.8975(3) 0.8937(7) 0.7129(3) 0.0510(18) Uani d . 1
H H34A 0.9039 0.8510 0.7518 0.061 Uiso calc R 1
H H34B 0.8729 0.9751 0.7174 0.061 Uiso calc R 1
C C35 0.9698(3) 0.9209(6) 0.6940(3) 0.0388(15) Uani d . 1
C C36 1.0180(3) 0.8213(6) 0.6928(3) 0.0466(17) Uani d . 1
H H36 1.0055 0.7385 0.7041 0.056 Uiso calc R 1
C C37 1.0846(4) 0.8426(6) 0.6749(3) 0.0508(18) Uani d . 1
H H37 1.1161 0.7737 0.6729 0.061 Uiso calc R 1
C C38 1.1049(3) 0.9674(7) 0.6599(3) 0.0428(16) Uani d . 1
C C39 1.0563(4) 1.0655(6) 0.6628(3) 0.0463(17) Uani d . 1
H H39 1.0688 1.1496 0.6533 0.056 Uiso calc R 1
C C40 0.9896(4) 1.0418(6) 0.6793(3) 0.0443(16) Uani d . 1
H H40 0.9574 1.1099 0.6805 0.053 Uiso calc R 1
C C41 1.1763(4) 0.9926(7) 0.6379(3) 0.0539(19) Uani d . 1
H H41A 1.1748 0.9571 0.5976 0.065 Uiso calc R 1
H H41B 1.1830 1.0854 0.6351 0.065 Uiso calc R 1
C C42 1.2778(3) 0.9996(6) 0.7212(3) 0.0423(17) Uani d . 1
H H42 1.2695 1.0841 0.7329 0.051 Uiso calc R 1
C C43 1.2665(4) 0.8178(7) 0.6734(3) 0.056(2) Uani d . 1
H H43 1.2500 0.7527 0.6464 0.067 Uiso calc R 1
C C44 1.3231(3) 0.8088(7) 0.7177(3) 0.0507(18) Uani d . 1
H H44 1.3521 0.7363 0.7263 0.061 Uiso calc R 1
O O1W 0.7029(11) 0.8502(19) 0.4349(8) 0.078(6) Uani d PU 0.25
H H1WA 0.6679 0.8401 0.4072 0.094 Uiso d PR 0.25
H H1WB 0.6981 0.9239 0.4508 0.094 Uiso d PR 0.25
O O2W 0.2753(15) 0.958(3) 0.5136(11) 0.132(10) Uani d PU 0.25
H H2WA 0.2509 0.8898 0.5057 0.158 Uiso d PR 0.25
H H2WB 0.3130 0.9378 0.5370 0.158 Uiso d PR 0.25

loop_
_atom_site_aniso_label
_atom_site_aniso_U_11
_atom_site_aniso_U_22
_atom_site_aniso_U_33
_atom_site_aniso_U_12
_atom_site_aniso_U_13
_atom_site_aniso_U_23
Cu1 0.0238(4) 0.0364(4) 0.0365(4) -0.0029(3) 0.0080(3) 0.0031(3)
Cu2 0.0295(4) 0.0462(5) 0.0309(4) 0.0004(4) -0.0069(3) 0.0008(4)
O1 0.036(3) 0.081(4) 0.061(3) -0.020(3) 0.012(2) -0.026(3)
O2 0.027(2) 0.057(3) 0.030(2) -0.004(2) -0.0077(19) -0.006(2)
O3 0.050(3) 0.043(3) 0.049(3) 0.002(2) 0.010(2) -0.002(2)
O4 0.026(2) 0.037(2) 0.048(3) 0.0025(18) 0.020(2) -0.0085(19)
O5 0.018(2) 0.084(3) 0.043(3) -0.006(2) 0.001(2) -0.032(2)
O6 0.022(2) 0.045(3) 0.045(2) -0.008(2) 0.0082(19) 0.005(2)
O7 0.042(3) 0.051(3) 0.096(4) -0.021(2) 0.017(3) -0.021(3)
O8 0.021(3) 0.142(5) 0.038(3) 0.015(3) -0.005(2) -0.008(3)
O9 0.030(2) 0.061(3) 0.025(2) -0.004(2) -0.0029(19) 0.0044(19)
N1 0.086(6) 0.090(5) 0.077(5) -0.041(5) -0.023(4) 0.017(4)
N2 0.079(5) 0.043(4) 0.072(4) -0.005(3) -0.035(4) 0.012(3)
N3 0.020(3) 0.040(3) 0.034(3) 0.001(2) 0.001(2) 0.000(2)
N4 0.030(3) 0.046(4) 0.042(3) 0.007(2) -0.002(3) -0.004(3)
N5 0.038(3) 0.053(4) 0.047(3) -0.011(3) 0.003(3) -0.007(3)
N6 0.028(3) 0.052(4) 0.042(3) -0.002(3) 0.007(3) -0.010(3)
N7 0.023(3) 0.029(3) 0.035(3) 0.003(2) 0.002(2) 0.005(2)
N8 0.039(3) 0.028(3) 0.034(3) 0.000(2) 0.002(3) -0.001(2)
C1 0.019(3) 0.041(4) 0.042(4) 0.007(3) -0.006(3) -0.005(3)
C2 0.023(3) 0.038(3) 0.027(3) -0.002(3) 0.001(3) -0.004(3)
C3 0.015(3) 0.070(5) 0.054(4) -0.003(3) 0.002(3) -0.021(4)
C4 0.024(4) 0.064(5) 0.051(4) 0.002(3) 0.005(3) -0.029(4)
C5 0.022(3) 0.055(4) 0.030(3) -0.002(3) 0.001(3) -0.012(3)
C6 0.018(3) 0.050(4) 0.030(3) 0.001(3) 0.003(3) -0.005(3)
C7 0.024(3) 0.037(3) 0.024(3) 0.005(3) 0.006(3) 0.000(3)
C8 0.020(3) 0.039(4) 0.030(3) 0.001(3) -0.010(3) -0.007(3)
C9 0.021(3) 0.049(4) 0.035(4) 0.003(3) -0.001(3) -0.015(3)
C10 0.026(3) 0.054(4) 0.024(3) -0.005(3) 0.007(3) -0.007(3)
C11 0.024(3) 0.040(4) 0.026(3) -0.002(3) -0.002(3) -0.007(3)
C12 0.023(3) 0.038(3) 0.032(3) -0.001(3) 0.002(3) -0.003(3)
C13 0.032(4) 0.069(5) 0.029(3) -0.004(3) 0.006(3) 0.002(3)
C14 0.035(4) 0.063(5) 0.028(3) 0.000(3) -0.012(3) -0.003(3)
C15 0.028(4) 0.049(4) 0.032(3) -0.003(3) 0.001(3) 0.006(3)
C16 0.029(3) 0.032(3) 0.035(3) -0.002(3) 0.009(3) -0.007(3)
C17 0.031(4) 0.033(3) 0.040(4) 0.000(3) 0.007(3) 0.000(3)
C18 0.028(4) 0.035(4) 0.058(4) 0.005(3) 0.002(3) -0.003(3)
C19 0.069(5) 0.038(4) 0.035(4) -0.004(3) 0.003(3) 0.000(3)
C20 0.059(5) 0.038(4) 0.028(3) 0.003(4) -0.004(3) 0.004(3)
C21 0.047(5) 0.048(5) 0.064(5) -0.010(3) 0.003(4) 0.002(4)
C22 0.048(4) 0.043(4) 0.059(4) 0.008(4) 0.011(4) -0.003(3)
C23 0.027(4) 0.054(4) 0.033(4) -0.008(3) 0.003(3) 0.001(3)
C24 0.128(4) 0.122(4) 0.123(4) -0.004(2) 0.015(2) 0.002(2)
C25 0.095(3) 0.093(3) 0.092(3) -0.005(2) 0.007(2) 0.000(2)
C26 0.123(4) 0.120(4) 0.118(4) -0.001(2) 0.012(2) 0.001(2)
C27 0.108(4) 0.107(4) 0.106(4) -0.006(2) 0.014(2) 0.002(2)
C28 0.074(6) 0.061(5) 0.067(5) -0.024(5) -0.009(5) 0.011(4)
C29 0.105(4) 0.102(4) 0.104(4) -0.002(2) 0.009(2) 0.004(2)
C30 0.095(3) 0.093(3) 0.097(3) -0.001(2) 0.008(2) 0.002(2)
C31 0.027(4) 0.039(4) 0.036(4) 0.008(3) 0.002(3) 0.000(3)
C32 0.045(4) 0.052(4) 0.036(4) -0.001(3) -0.007(3) 0.000(3)
C33 0.052(5) 0.038(4) 0.059(5) 0.009(3) 0.003(4) 0.010(4)
C34 0.052(5) 0.052(4) 0.047(4) -0.001(4) 0.001(4) -0.022(3)
C35 0.036(4) 0.046(4) 0.031(3) 0.000(3) -0.007(3) -0.013(3)
C36 0.043(4) 0.038(4) 0.057(4) -0.007(3) -0.004(4) -0.009(3)
C37 0.048(5) 0.041(4) 0.059(5) 0.000(3) -0.007(4) -0.011(3)
C38 0.042(4) 0.049(4) 0.034(3) -0.007(4) -0.010(3) -0.002(3)
C39 0.056(5) 0.041(4) 0.037(4) -0.006(3) -0.011(4) 0.001(3)
C40 0.048(4) 0.042(4) 0.039(4) 0.002(3) -0.009(3) -0.009(3)
C41 0.050(5) 0.067(5) 0.040(4) -0.011(4) -0.014(4) 0.001(3)
C42 0.040(4) 0.048(4) 0.039(4) -0.003(3) 0.005(3) -0.012(3)
C43 0.043(4) 0.054(5) 0.068(5) -0.004(4) -0.003(4) -0.027(4)
C44 0.035(4) 0.047(4) 0.071(5) 0.002(3) 0.007(4) -0.014(4)
O1W 0.103(14) 0.074(12) 0.067(11) -0.033(11) 0.046(11) -0.003(10)
O2W 0.136(17) 0.177(18) 0.097(14) 0.039(14) 0.068(13) 0.054(14)

loop_
_atom_type_symbol
_atom_type_description
_atom_type_scat_dispersion_real
_atom_type_scat_dispersion_imag
_atom_type_scat_source
C C 0.0033 0.0016 'International Tables Vol C Tables 4.2.6.8 and 6.1.1.4'
H H 0.0000 0.0000 'International Tables Vol C Tables 4.2.6.8 and 6.1.1.4'
N N 0.0061 0.0033 'International Tables Vol C Tables 4.2.6.8 and 6.1.1.4'
O O 0.0106 0.0060 'International Tables Vol C Tables 4.2.6.8 and 6.1.1.4'
Cu Cu 0.3201 1.2651 'International Tables Vol C Tables 4.2.6.8 and 6.1.1.4'

loop_
_geom_angle_atom_site_label_1
_geom_angle_atom_site_label_2
_geom_angle_atom_site_label_3
_geom_angle_site_symmetry_1
_geom_angle_site_symmetry_3
_geom_angle
O4 Cu1 N7 2_655 . 96.09(17)
O4 Cu1 O6 2_655 . 167.24(17)
N7 Cu1 O6 . . 90.15(17)
O4 Cu1 N6 2_655 4_575 88.99(18)
N7 Cu1 N6 . 4_575 169.2(2)
O6 Cu1 N6 . 4_575 86.79(18)
O2 Cu2 O9 4_666 . 167.58(17)
O2 Cu2 N3 4_666 . 93.20(18)
O9 Cu2 N3 . . 91.71(18)
O2 Cu2 N2 4_666 . 92.5(2)
O9 Cu2 N2 . . 86.7(2)
N3 Cu2 N2 . . 160.3(2)
C28 N1 C29 . . 105.8(8)
C28 N1 C27 . . 125.6(8)
C29 N1 C27 . . 128.6(8)
C30 N2 C28 . . 103.3(7)
C30 N2 Cu2 . . 131.3(6)
C28 N2 Cu2 . . 123.7(5)
C31 N3 C32 . . 104.5(5)
C31 N3 Cu2 . . 126.6(4)
C32 N3 Cu2 . . 128.7(4)
C31 N4 C33 . . 106.2(5)
C31 N4 C34 . . 126.4(5)
C33 N4 C34 . . 127.3(6)
C42 N5 C43 . . 106.1(6)
C42 N5 C41 . . 125.6(6)
C43 N5 C41 . . 128.2(6)
C42 N6 C44 . . 105.6(5)
C42 N6 Cu1 . 4_676 126.5(4)
C44 N6 Cu1 . 4_676 127.4(5)
C16 N7 C17 . . 105.7(5)
C16 N7 Cu1 . . 126.2(4)
C17 N7 Cu1 . . 128.1(4)
C16 N8 C18 . . 107.2(5)
C16 N8 C19 . . 126.1(5)
C18 N8 C19 . . 126.6(5)
C1 O2 Cu2 . 4_565 110.5(4)
C8 O4 Cu1 . 2_645 120.7(4)
C5 O5 C9 . . 119.2(4)
C15 O6 Cu1 . . 107.4(4)
C23 O9 Cu2 . . 110.0(4)
O1 C1 O2 . . 124.1(6)
O1 C1 C2 . . 120.9(5)
O2 C1 C2 . . 115.0(5)
C7 C2 C3 . . 118.1(5)
C7 C2 C1 . . 124.6(5)
C3 C2 C1 . . 117.2(5)
C4 C3 C2 . . 122.3(5)
C4 C3 H3 . . 118.9
C2 C3 H3 . . 118.9
C3 C4 C5 . . 118.7(5)
C3 C4 H4 . . 120.7
C5 C4 H4 . . 120.7
C6 C5 O5 . . 124.8(5)
C6 C5 C4 . . 120.1(5)
O5 C5 C4 . . 115.0(5)
C5 C6 C7 . . 121.0(5)
C5 C6 H6 . . 119.5
C7 C6 H6 . . 119.5
C2 C7 C6 . . 119.8(5)
C2 C7 C8 . . 122.1(5)
C6 C7 C8 . . 118.0(5)
O3 C8 O4 . . 126.0(5)
O3 C8 C7 . . 118.8(5)
O4 C8 C7 . . 115.2(5)
C10 C9 C14 . . 120.3(5)
C10 C9 O5 . . 117.8(5)
C14 C9 O5 . . 121.8(5)
C9 C10 C11 . . 121.3(5)
C9 C10 H10 . . 119.4
C11 C10 H10 . . 119.4
C10 C11 C12 . . 118.6(5)
C10 C11 C23 . . 118.9(5)
C12 C11 C23 . . 122.5(5)
C13 C12 C11 . . 118.9(5)
C13 C12 C15 . . 117.7(5)
C11 C12 C15 . . 123.4(5)
C12 C13 C14 . . 122.3(5)
C12 C13 H13 . . 118.8
C14 C13 H13 . . 118.8
C9 C14 C13 . . 118.4(6)
C9 C14 H14 . . 120.8
C13 C14 H14 . . 120.8
O7 C15 O6 . . 124.6(6)
O7 C15 C12 . . 122.6(6)
O6 C15 C12 . . 112.2(5)
N8 C16 N7 . . 111.0(5)
N8 C16 H16 . . 124.5
N7 C16 H16 . . 124.5
C18 C17 N7 . . 108.8(5)
C18 C17 H17 . . 125.6
N7 C17 H17 . . 125.6
C17 C18 N8 . . 107.4(5)
C17 C18 H18 . . 126.3
N8 C18 H18 . . 126.3
N8 C19 C20 . . 111.9(5)
N8 C19 H19A . . 109.2
C20 C19 H19A . . 109.2
N8 C19 H19B . . 109.2
C20 C19 H19B . . 109.2
H19A C19 H19B . . 107.9
C22 C20 C21 . . 117.9(6)
C22 C20 C19 . . 120.8(6)
C21 C20 C19 . . 121.3(6)
C22 C21 C20 3_756 . 120.8(6)
C22 C21 H21 3_756 . 119.6
C20 C21 H21 . . 119.6
C20 C22 C21 . 3_756 121.3(6)
C20 C22 H22 . . 119.4
C21 C22 H22 3_756 . 119.4
O8 C23 O9 . . 123.5(6)
O8 C23 C11 . . 121.3(5)
O9 C23 C11 . . 115.3(5)
C26 C24 C25 3_656 . 119.0(11)
C26 C24 H24 3_656 . 120.5
C25 C24 H24 . . 120.5
C26 C25 C24 . . 117.8(10)
C26 C25 C27 . . 122.6(10)
C24 C25 C27 . . 119.5(10)
C25 C26 C24 . 3_656 123.2(11)
C25 C26 H26 . . 118.4
C24 C26 H26 3_656 . 118.4
N1 C27 C25 . . 110.1(8)
N1 C27 H27A . . 109.6
C25 C27 H27A . . 109.6
N1 C27 H27B . . 109.6
C25 C27 H27B . . 109.6
H27A C27 H27B . . 108.2
N1 C28 N2 . . 112.0(8)
N1 C28 H28 . . 124.0
N2 C28 H28 . . 124.0
C30 C29 N1 . . 106.8(10)
C30 C29 H29 . . 126.6
N1 C29 H29 . . 126.6
C29 C30 N2 . . 112.0(10)
C29 C30 H30 . . 124.0
N2 C30 H30 . . 124.0
N3 C31 N4 . . 112.2(5)
N3 C31 H31 . . 123.9
N4 C31 H31 . . 123.9
C33 C32 N3 . . 109.8(6)
C33 C32 H32 . . 125.1
N3 C32 H32 . . 125.1
C32 C33 N4 . . 107.3(6)
C32 C33 H33 . . 126.4
N4 C33 H33 . . 126.4
N4 C34 C35 . . 112.7(5)
N4 C34 H34A . . 109.1
C35 C34 H34A . . 109.1
N4 C34 H34B . . 109.1
C35 C34 H34B . . 109.1
H34A C34 H34B . . 107.8
C40 C35 C36 . . 119.0(6)
C40 C35 C34 . . 121.8(6)
C36 C35 C34 . . 119.2(6)
C35 C36 C37 . . 120.7(6)
C35 C36 H36 . . 119.7
C37 C36 H36 . . 119.7
C36 C37 C38 . . 120.2(6)
C36 C37 H37 . . 119.9
C38 C37 H37 . . 119.9
C39 C38 C37 . . 117.9(6)
C39 C38 C41 . . 120.8(6)
C37 C38 C41 . . 121.3(6)
C38 C39 C40 . . 121.0(6)
C38 C39 H39 . . 119.5
C40 C39 H39 . . 119.5
C35 C40 C39 . . 121.2(6)
C35 C40 H40 . . 119.4
C39 C40 H40 . . 119.4
N5 C41 C38 . . 114.9(5)
N5 C41 H41A . . 108.6
C38 C41 H41A . . 108.6
N5 C41 H41B . . 108.6
C38 C41 H41B . . 108.6
H41A C41 H41B . . 107.5
N6 C42 N5 . . 111.9(6)
N6 C42 H42 . . 124.1
N5 C42 H42 . . 124.1
N5 C43 C44 . . 108.0(6)
N5 C43 H43 . . 126.0
C44 C43 H43 . . 126.0
C43 C44 N6 . . 108.4(6)
C43 C44 H44 . . 125.8
N6 C44 H44 . . 125.8
H1WA O1W H1WB . . 107.7
H2WA O2W H2WB . . 107.7

loop_
_geom_bond_atom_site_label_1
_geom_bond_atom_site_label_2
_geom_bond_site_symmetry_2
_geom_bond_distance
Cu1 O4 2_655 1.939(3)
Cu1 N7 . 1.951(4)
Cu1 O6 . 1.954(4)
Cu1 N6 4_575 1.983(5)
Cu2 O2 4_666 1.937(4)
Cu2 O9 . 1.943(4)
Cu2 N3 . 1.966(5)
Cu2 N2 . 1.989(6)
N1 C28 . 1.331(9)
N1 C29 . 1.346(11)
N1 C27 . 1.445(10)
N2 C30 . 1.332(10)
N2 C28 . 1.333(9)
N3 C31 . 1.324(7)
N3 C32 . 1.367(7)
N4 C31 . 1.329(7)
N4 C33 . 1.362(7)
N4 C34 . 1.465(7)
N5 C42 . 1.341(7)
N5 C43 . 1.358(8)
N5 C41 . 1.455(8)
N6 C42 . 1.329(7)
N6 C44 . 1.372(7)
N6 Cu1 4_676 1.983(5)
N7 C16 . 1.324(7)
N7 C17 . 1.386(7)
N8 C16 . 1.323(7)
N8 C18 . 1.374(7)
N8 C19 . 1.474(7)
O1 C1 . 1.224(7)
O2 C1 . 1.281(7)
O2 Cu2 4_565 1.937(4)
O3 C8 . 1.233(7)
O4 C8 . 1.262(6)
O4 Cu1 2_645 1.939(3)
O5 C5 . 1.376(6)
O5 C9 . 1.382(6)
O6 C15 . 1.291(7)
O7 C15 . 1.201(7)
O8 C23 . 1.219(7)
O9 C23 . 1.271(7)
C1 C2 . 1.494(7)
C2 C7 . 1.382(7)
C2 C3 . 1.383(7)
C3 C4 . 1.373(8)
C3 H3 . 0.9300
C4 C5 . 1.378(8)
C4 H4 . 0.9300
C5 C6 . 1.364(7)
C6 C7 . 1.383(7)
C6 H6 . 0.9300
C7 C8 . 1.515(7)
C9 C10 . 1.364(8)
C9 C14 . 1.369(8)
C10 C11 . 1.387(7)
C10 H10 . 0.9300
C11 C12 . 1.390(7)
C11 C23 . 1.488(8)
C12 C13 . 1.367(8)
C12 C15 . 1.516(8)
C13 C14 . 1.379(8)
C13 H13 . 0.9300
C14 H14 . 0.9300
C16 H16 . 0.9300
C17 C18 . 1.324(8)
C17 H17 . 0.9300
C18 H18 . 0.9300
C19 C20 . 1.502(8)
C19 H19A . 0.9700
C19 H19B . 0.9700
C20 C22 . 1.361(8)
C20 C21 . 1.379(9)
C21 C22 3_756 1.377(9)
C21 H21 . 0.9300
C22 C21 3_756 1.377(9)
C22 H22 . 0.9300
C24 C26 3_656 1.375(12)
C24 C25 . 1.393(12)
C24 H24 . 0.9300
C25 C26 . 1.328(12)
C25 C27 . 1.552(12)
C26 C24 3_656 1.375(12)
C26 H26 . 0.9300
C27 H27A . 0.9700
C27 H27B . 0.9700
C28 H28 . 0.9300
C29 C30 . 1.319(12)
C29 H29 . 0.9300
C30 H30 . 0.9300
C31 H31 . 0.9300
C32 C33 . 1.334(8)
C32 H32 . 0.9300
C33 H33 . 0.9300
C34 C35 . 1.498(8)
C34 H34A . 0.9700
C34 H34B . 0.9700
C35 C40 . 1.355(8)
C35 C36 . 1.371(8)
C36 C37 . 1.377(8)
C36 H36 . 0.9300
C37 C38 . 1.398(8)
C37 H37 . 0.9300
C38 C39 . 1.369(9)
C38 C41 . 1.508(9)
C39 C40 . 1.372(9)
C39 H39 . 0.9300
C40 H40 . 0.9300
C41 H41A . 0.9700
C41 H41B . 0.9700
C42 H42 . 0.9300
C43 C44 . 1.360(8)
C43 H43 . 0.9300
C44 H44 . 0.9300
O1W H1WA . 0.8506
O1W H1WB . 0.8499
O2W H2WA . 0.8504
O2W H2WB . 0.8500

loop_
_geom_torsion_atom_site_label_1
_geom_torsion_atom_site_label_2
_geom_torsion_atom_site_label_3
_geom_torsion_atom_site_label_4
_geom_torsion_site_symmetry_1
_geom_torsion_site_symmetry_4
_geom_torsion
O2 Cu2 N2 C30 4_666 . -6.4(8)
O9 Cu2 N2 C30 . . 161.2(8)
N3 Cu2 N2 C30 . . -113.0(9)
O2 Cu2 N2 C28 4_666 . 156.5(6)
O9 Cu2 N2 C28 . . -35.9(6)
N3 Cu2 N2 C28 . . 49.9(10)
O2 Cu2 N3 C31 4_666 . -21.3(4)
O9 Cu2 N3 C31 . . 170.1(4)
N2 Cu2 N3 C31 . . 85.2(8)
O2 Cu2 N3 C32 4_666 . 164.4(5)
O9 Cu2 N3 C32 . . -4.2(5)
N2 Cu2 N3 C32 . . -89.1(8)
O4 Cu1 N7 C16 2_655 . 167.2(4)
O6 Cu1 N7 C16 . . -1.6(5)
N6 Cu1 N7 C16 4_575 . -75.0(11)
O4 Cu1 N7 C17 2_655 . -14.6(5)
O6 Cu1 N7 C17 . . 176.5(5)
N6 Cu1 N7 C17 4_575 . 103.1(10)
O4 Cu1 O6 C15 2_655 . -16.0(9)
N7 Cu1 O6 C15 . . 103.5(4)
N6 Cu1 O6 C15 4_575 . -86.9(4)
O2 Cu2 O9 C23 4_666 . -15.4(10)
N3 Cu2 O9 C23 . . 97.9(4)
N2 Cu2 O9 C23 . . -101.8(4)
Cu2 O2 C1 O1 4_565 . 11.7(8)
Cu2 O2 C1 C2 4_565 . -166.8(4)
O1 C1 C2 C7 . . 139.2(6)
O2 C1 C2 C7 . . -42.3(8)
O1 C1 C2 C3 . . -44.3(8)
O2 C1 C2 C3 . . 134.2(6)
C7 C2 C3 C4 . . 0.4(9)
C1 C2 C3 C4 . . -176.4(6)
C2 C3 C4 C5 . . 0.5(10)
C9 O5 C5 C6 . . 21.9(9)
C9 O5 C5 C4 . . -160.5(6)
C3 C4 C5 C6 . . -1.4(10)
C3 C4 C5 O5 . . -179.2(6)
O5 C5 C6 C7 . . 179.0(5)
C4 C5 C6 C7 . . 1.6(9)
C3 C2 C7 C6 . . -0.3(8)
C1 C2 C7 C6 . . 176.2(5)
C3 C2 C7 C8 . . 176.1(5)
C1 C2 C7 C8 . . -7.4(9)
C5 C6 C7 C2 . . -0.7(8)
C5 C6 C7 C8 . . -177.2(5)
Cu1 O4 C8 O3 2_645 . -13.5(8)
Cu1 O4 C8 C7 2_645 . 164.6(3)
C2 C7 C8 O3 . . -61.2(7)
C6 C7 C8 O3 . . 115.3(6)
C2 C7 C8 O4 . . 120.6(6)
C6 C7 C8 O4 . . -63.0(7)
C5 O5 C9 C10 . . -132.2(6)
C5 O5 C9 C14 . . 49.9(8)
C14 C9 C10 C11 . . -3.4(9)
O5 C9 C10 C11 . . 178.6(5)
C9 C10 C11 C12 . . 0.6(9)
C9 C10 C11 C23 . . -177.6(5)
C10 C11 C12 C13 . . 2.5(8)
C23 C11 C12 C13 . . -179.3(6)
C10 C11 C12 C15 . . -177.7(6)
C23 C11 C12 C15 . . 0.5(9)
C11 C12 C13 C14 . . -3.0(9)
C15 C12 C13 C14 . . 177.3(6)
C10 C9 C14 C13 . . 3.0(9)
O5 C9 C14 C13 . . -179.1(6)
C12 C13 C14 C9 . . 0.2(10)
Cu1 O6 C15 O7 . . -13.0(7)
Cu1 O6 C15 C12 . . 158.9(4)
C13 C12 C15 O7 . . 94.4(8)
C11 C12 C15 O7 . . -85.4(8)
C13 C12 C15 O6 . . -77.7(7)
C11 C12 C15 O6 . . 102.5(6)
C18 N8 C16 N7 . . 0.1(6)
C19 N8 C16 N7 . . -177.1(5)
C17 N7 C16 N8 . . -0.2(6)
Cu1 N7 C16 N8 . . 178.3(3)
C16 N7 C17 C18 . . 0.2(6)
Cu1 N7 C17 C18 . . -178.3(4)
N7 C17 C18 N8 . . -0.1(7)
C16 N8 C18 C17 . . 0.0(6)
C19 N8 C18 C17 . . 177.2(5)
C16 N8 C19 C20 . . 90.6(7)
C18 N8 C19 C20 . . -86.1(7)
N8 C19 C20 C22 . . -108.8(7)
N8 C19 C20 C21 . . 71.3(8)
C22 C20 C21 C22 . 3_756 -1.0(11)
C19 C20 C21 C22 . 3_756 178.9(6)
C21 C20 C22 C21 . 3_756 1.0(11)
C19 C20 C22 C21 . 3_756 -178.9(6)
Cu2 O9 C23 O8 . . -8.9(8)
Cu2 O9 C23 C11 . . 171.2(4)
C10 C11 C23 O8 . . 148.2(6)
C12 C11 C23 O8 . . -30.0(9)
C10 C11 C23 O9 . . -31.9(8)
C12 C11 C23 O9 . . 149.9(6)
C26 C24 C25 C26 3_656 . 2.2(18)
C26 C24 C25 C27 3_656 . -176.4(9)
C24 C25 C26 C24 . 3_656 -2.3(19)
C27 C25 C26 C24 . 3_656 176.2(10)
C28 N1 C27 C25 . . 96.3(11)
C29 N1 C27 C25 . . -86.4(12)
C26 C25 C27 N1 . . 80.0(12)
C24 C25 C27 N1 . . -101.5(11)
C29 N1 C28 N2 . . 3.2(10)
C27 N1 C28 N2 . . -178.9(8)
C30 N2 C28 N1 . . -2.7(10)
Cu2 N2 C28 N1 . . -169.6(5)
C28 N1 C29 C30 . . -2.4(11)
C27 N1 C29 C30 . . 179.8(9)
N1 C29 C30 N2 . . 0.8(12)
C28 N2 C30 C29 . . 1.1(11)
Cu2 N2 C30 C29 . . 166.6(7)
C32 N3 C31 N4 . . 0.5(6)
Cu2 N3 C31 N4 . . -174.9(4)
C33 N4 C31 N3 . . -1.2(6)
C34 N4 C31 N3 . . -177.4(5)
C31 N3 C32 C33 . . 0.4(7)
Cu2 N3 C32 C33 . . 175.7(4)
N3 C32 C33 N4 . . -1.1(7)
C31 N4 C33 C32 . . 1.3(7)
C34 N4 C33 C32 . . 177.5(5)
C31 N4 C34 C35 . . 96.8(7)
C33 N4 C34 C35 . . -78.6(8)
N4 C34 C35 C40 . . 114.0(6)
N4 C34 C35 C36 . . -67.6(8)
C40 C35 C36 C37 . . -2.3(9)
C34 C35 C36 C37 . . 179.3(6)
C35 C36 C37 C38 . . 2.4(10)
C36 C37 C38 C39 . . -1.0(9)
C36 C37 C38 C41 . . -177.5(6)
C37 C38 C39 C40 . . -0.5(9)
C41 C38 C39 C40 . . 176.0(6)
C36 C35 C40 C39 . . 0.8(9)
C34 C35 C40 C39 . . 179.2(5)
C38 C39 C40 C35 . . 0.6(9)
C42 N5 C41 C38 . . -91.1(7)
C43 N5 C41 C38 . . 86.8(8)
C39 C38 C41 N5 . . 132.6(6)
C37 C38 C41 N5 . . -50.9(8)
C44 N6 C42 N5 . . -0.8(7)
Cu1 N6 C42 N5 4_676 . -173.7(4)
C43 N5 C42 N6 . . 0.8(7)
C41 N5 C42 N6 . . 179.1(5)
C42 N5 C43 C44 . . -0.5(7)
C41 N5 C43 C44 . . -178.7(6)
N5 C43 C44 N6 . . 0.0(8)
C42 N6 C44 C43 . . 0.5(7)
Cu1 N6 C44 C43 4_676 . 173.3(4)
